data_7023089
loop_
_publ_author_name
'Hirai, Kenji'
'Chen, Kebi'
'Fukushima, Tomohiro'
'Horike, Satoshi'
'Kondo, Mio'
'Louvain, Nicolas'
'Kim, Chiwon'
'Sakata, Yoko'
'Meilikhov, Mikhail'
'Sakata, Osami'
'Kitagawa, Susumu'
'Furukawa, Shuhei'

_publ_section_title
;
 Programmed crystallization via epitaxial growth and ligand replacement
 towards hybridizing porous coordination polymer crystals.
;
_journal_issue 45
_journal_name_full 'Dalton transactions (Cambridge, England : 2003)'
_journal_page_first 15868
_journal_page_last 15872
_journal_paper_doi 10.1039/c3dt50679g
_journal_volume 42
_journal_year 2013
_chemical_formula_moiety 'C64 H30 N10 O20 Zn2'
_chemical_formula_sum 'C64 H30 N10 O20 Zn2'
_chemical_formula_weight 1389.76
_space_group_IT_number 15
_symmetry_cell_setting monoclinic
_symmetry_Int_Tables_number 15
_symmetry_space_group_name_Hall '-C 2yc'
_symmetry_space_group_name_H-M 'C 1 2/c 1'
_atom_sites_solution_hydrogens geom
_atom_sites_solution_primary direct
_atom_sites_solution_secondary difmap
_cell_angle_alpha 90.0000
_cell_angle_beta 93.938(4)
_cell_angle_gamma 90.0000
_cell_formula_units_Z 4
_cell_length_a 31.110(9)
_cell_length_b 10.192(3)
_cell_length_c 22.095(6)
_cell_measurement_reflns_used 8778
_cell_measurement_temperature 223
_cell_measurement_theta_max 27.50
_cell_measurement_theta_min 3.11
_cell_volume 6989(3)
_computing_cell_refinement CrystalClear
_computing_data_collection 'CrystalClear (Rigaku Inc., 2008)'
_computing_data_reduction CrystalClear
_computing_molecular_graphics 'CrystalStructure 4.0'
_computing_publication_material 'CrystalStructure 4.0 (Rigaku, 2010)'
_computing_structure_refinement 'SHELXL97 (Sheldrick, 2008)'
_computing_structure_solution 'SIR92 (Altomare, et al., 1994)'
_diffrn_ambient_temperature 223
_diffrn_detector_area_resol_mean 7.111
_diffrn_measured_fraction_theta_full 0.992
_diffrn_measured_fraction_theta_max 0.992
_diffrn_measurement_device_type 'Rigaku Saturn724'
_diffrn_measurement_method \w
_diffrn_radiation_type 'Mo K\a'
_diffrn_radiation_wavelength 0.71075
_diffrn_reflns_av_R_equivalents 0.0487
_diffrn_reflns_limit_h_max 40
_diffrn_reflns_limit_h_min -40
_diffrn_reflns_limit_k_max 13
_diffrn_reflns_limit_k_min -12
_diffrn_reflns_limit_l_max 22
_diffrn_reflns_limit_l_min -28
_diffrn_reflns_number 27667
_diffrn_reflns_theta_full 27.54
_diffrn_reflns_theta_max 27.53
_diffrn_standards_number 0
_exptl_absorpt_coefficient_mu 0.769
_exptl_absorpt_correction_T_max 0.857
_exptl_absorpt_correction_T_min 0.708
_exptl_absorpt_correction_type multi-scan
_exptl_absorpt_process_details 'REQAB (Rigaku, 1998)'
_exptl_crystal_colour colorless
_exptl_crystal_density_diffrn 1.391
_exptl_crystal_density_method 'not measured'
_exptl_crystal_description prism
_exptl_crystal_F_000 2992.00
_exptl_crystal_size_max 0.200
_exptl_crystal_size_mid 0.200
_exptl_crystal_size_min 0.200
_platon_squeeze_details
;
;
_refine_diff_density_max 0.670
_refine_diff_density_min -0.740
_refine_ls_extinction_method none
_refine_ls_goodness_of_fit_ref 1.101
_refine_ls_hydrogen_treatment constr
_refine_ls_number_parameters 433
_refine_ls_number_reflns 8009
_refine_ls_number_restraints 0
_refine_ls_R_factor_gt 0.0603
_refine_ls_shift/su_max 0.002
_refine_ls_structure_factor_coef Fsqd
_refine_ls_weighting_details 'w = 1/[\s^2^(Fo^2^)+(0.1057P)^2^+4.7254P] where P=(Fo^2^+2Fc^2^)/3'
_refine_ls_weighting_scheme calc
_refine_ls_wR_factor_ref 0.1868
_reflns_number_gt 6499
_reflns_number_total 8009
_reflns_threshold_expression F^2^>2.0\s(F^2^)
_cod_data_source_file c3dt50679g.txt
_cod_data_source_block Zn_CID_NDI_140
_cod_original_cell_volume 6990(4)
_cod_database_code 7023089

loop_
_symmetry_equiv_pos_site_id
_symmetry_equiv_pos_as_xyz
1 +X,+Y,+Z
2 -X,+Y,1/2-Z
3 -X,-Y,-Z
4 +X,-Y,1/2+Z
5 1/2+X,1/2+Y,+Z
6 1/2-X,1/2+Y,1/2-Z
7 1/2-X,1/2-Y,-Z
8 1/2+X,1/2-Y,1/2+Z

loop_
_atom_site_label
_atom_site_type_symbol
_atom_site_fract_x
_atom_site_fract_y
_atom_site_fract_z
_atom_site_U_iso_or_equiv
_atom_site_adp_type
_atom_site_occupancy
_atom_site_symmetry_multiplicity
_atom_site_calc_flag
_atom_site_refinement_flags
Zn1 Zn 0.537846(10) 0.33208(3) 0.042284(15) 0.02225(14) Uani 1.0 8 d .
O1 O 0.57859(8) 0.2033(3) 0.10801(12) 0.0358(6) Uani 1.0 8 d .
O2 O 0.53563(8) 0.1216(3) 0.03402(11) 0.0377(6) Uani 1.0 8 d .
O3 O 0.50281(7) -0.3620(3) 0.03397(10) 0.0319(5) Uani 1.0 8 d .
O4 O 0.55576(7) -0.4890(2) 0.07486(10) 0.0275(5) Uani 1.0 8 d .
O5 O 0.64347(17) -0.2987(4) 0.2462(2) 0.112(2) Uani 1.0 8 d .
O6 O 0.64382(16) -0.0981(4) 0.26117(18) 0.1036(17) Uani 1.0 8 d .
O7 O 0.40941(8) 0.4230(3) 0.27733(11) 0.0439(7) Uani 1.0 8 d .
O8 O 0.35095(11) 0.1319(4) 0.13994(15) 0.0675(11) Uani 1.0 8 d .
O9 O 0.22626(9) 0.3585(4) 0.44636(14) 0.0562(9) Uani 1.0 8 d .
O10 O 0.18182(8) 0.0118(3) 0.32914(11) 0.0392(6) Uani 1.0 8 d .
N1 N 0.63261(13) -0.1916(4) 0.23127(17) 0.0569(11) Uani 1.0 8 d .
N2 N 0.48566(10) 0.3191(3) 0.10216(14) 0.0370(7) Uani 1.0 8 d .
N3 N 0.38087(9) 0.2715(3) 0.21040(13) 0.0327(7) Uani 1.0 8 d .
N4 N 0.20154(9) 0.1951(3) 0.38355(12) 0.0320(6) Uani 1.0 8 d .
N5 N 0.09186(8) 0.1679(3) 0.48433(12) 0.0244(6) Uani 1.0 8 d .
C1 C 0.56104(11) 0.1084(3) 0.08020(16) 0.0322(7) Uani 1.0 8 d .
C2 C 0.54945(10) -0.1369(3) 0.07556(14) 0.0277(7) Uani 1.0 8 d .
C3 C 0.56944(11) -0.0290(3) 0.10400(15) 0.0301(7) Uani 1.0 8 d .
C4 C 0.55784(9) -0.2628(3) 0.09713(14) 0.0235(6) Uani 1.0 8 d .
C5 C 0.58585(10) -0.2822(3) 0.14837(15) 0.0289(7) Uani 1.0 8 d .
C6 C 0.60396(12) -0.1727(4) 0.17665(16) 0.0356(8) Uani 1.0 8 d .
C7 C 0.59647(12) -0.0461(4) 0.15556(16) 0.0369(8) Uani 1.0 8 d .
C8 C 0.53687(9) -0.3803(3) 0.06553(13) 0.0216(6) Uani 1.0 8 d .
C9 C 0.45115(14) 0.3856(5) 0.0943(3) 0.0632(15) Uani 1.0 8 d .
C10 C 0.4869(3) 0.2421(10) 0.1497(4) 0.160(5) Uani 1.0 8 d .
C11 C 0.41599(14) 0.3752(6) 0.1291(3) 0.0697(17) Uani 1.0 8 d .
C12 C 0.4531(3) 0.2243(10) 0.1854(4) 0.163(5) Uani 1.0 8 d .
C13 C 0.34848(13) 0.1879(4) 0.18786(19) 0.0417(9) Uani 1.0 8 d .
C14 C 0.38035(10) 0.3480(4) 0.26365(16) 0.0316(7) Uani 1.0 8 d .
C15 C 0.31125(11) 0.1699(3) 0.22595(17) 0.0330(8) Uani 1.0 8 d .
C16 C 0.34269(10) 0.3293(3) 0.29986(15) 0.0287(7) Uani 1.0 8 d .
C17 C 0.27883(12) 0.0846(4) 0.20744(18) 0.0442(9) Uani 1.0 8 d .
C18 C 0.30958(9) 0.2403(3) 0.28028(15) 0.0276(7) Uani 1.0 8 d .
C19 C 0.33968(10) 0.4003(4) 0.35269(15) 0.0349(8) Uani 1.0 8 d .
C20 C 0.24483(11) 0.0620(4) 0.24415(16) 0.0396(9) Uani 1.0 8 d .
C21 C 0.27374(9) 0.2232(3) 0.31542(14) 0.0266(7) Uani 1.0 8 d .
C22 C 0.30301(10) 0.3879(4) 0.38601(15) 0.0356(8) Uani 1.0 8 d .
C23 C 0.24219(10) 0.1299(4) 0.29758(15) 0.0292(7) Uani 1.0 8 d .
C24 C 0.27093(10) 0.3009(4) 0.36826(14) 0.0293(7) Uani 1.0 8 d .
C25 C 0.20603(10) 0.1037(4) 0.33638(14) 0.0306(7) Uani 1.0 8 d .
C26 C 0.23207(11) 0.2908(4) 0.40323(15) 0.0356(8) Uani 1.0 8 d .
C27 C 0.16378(10) 0.1843(4) 0.41752(15) 0.0301(7) Uani 1.0 8 d .
C28 C 0.16039(10) 0.0865(4) 0.45898(15) 0.0352(8) Uani 1.0 8 d .
C29 C 0.13106(11) 0.2752(4) 0.40867(17) 0.0412(9) Uani 1.0 8 d .
C30 C 0.12354(10) 0.0820(4) 0.49151(14) 0.0297(7) Uani 1.0 8 d .
C31 C 0.09537(11) 0.2629(4) 0.44305(17) 0.0391(9) Uani 1.0 8 d .
C32 C 0.41708(11) 0.2896(4) 0.17408(16) 0.0339(8) Uani 1.0 8 d .
H2 H 0.5301 -0.1243 0.0415 0.0332 Uiso 1.0 8 calc R
H5 H 0.5922 -0.3669 0.1632 0.0346 Uiso 1.0 8 calc R
H7 H 0.6095 0.0263 0.1759 0.0443 Uiso 1.0 8 calc R
H9 H 0.4494 0.4467 0.0624 0.0758 Uiso 1.0 8 calc R
H10 H 0.5126 0.1962 0.1600 0.1918 Uiso 1.0 8 calc R
H11 H 0.3916 0.4285 0.1209 0.0836 Uiso 1.0 8 calc R
H12 H 0.4556 0.1651 0.2180 0.1954 Uiso 1.0 8 calc R
H17 H 0.2795 0.0413 0.1699 0.0530 Uiso 1.0 8 calc R
H19 H 0.3622 0.4570 0.3663 0.0419 Uiso 1.0 8 calc R
H20 H 0.2236 -0.0001 0.2323 0.0475 Uiso 1.0 8 calc R
H22 H 0.3004 0.4397 0.4208 0.0428 Uiso 1.0 8 calc R
H28 H 0.1824 0.0237 0.4655 0.0423 Uiso 1.0 8 calc R
H29 H 0.1328 0.3434 0.3803 0.0494 Uiso 1.0 8 calc R
H30 H 0.1211 0.0143 0.5200 0.0356 Uiso 1.0 8 calc R
H31 H 0.0728 0.3239 0.4370 0.0469 Uiso 1.0 8 calc R

loop_
_atom_site_aniso_label
_atom_site_aniso_U_11
_atom_site_aniso_U_22
_atom_site_aniso_U_33
_atom_site_aniso_U_12
_atom_site_aniso_U_13
_atom_site_aniso_U_23
Zn1 0.0209(2) 0.0185(2) 0.0283(2) 0.00039(12) 0.00773(14) 0.00105(12)
O1 0.0412(14) 0.0180(11) 0.0485(15) -0.0047(10) 0.0054(12) -0.0030(10)
O2 0.0466(15) 0.0205(12) 0.0451(14) 0.0003(10) -0.0021(12) 0.0055(10)
O3 0.0287(12) 0.0279(12) 0.0380(13) 0.0001(10) -0.0057(10) -0.0000(10)
O4 0.0301(11) 0.0181(10) 0.0346(11) 0.0033(9) 0.0051(9) -0.0037(9)
O5 0.154(5) 0.051(3) 0.115(4) 0.003(3) -0.099(4) 0.015(3)
O6 0.156(5) 0.066(3) 0.079(3) -0.039(3) -0.069(3) 0.004(2)
O7 0.0335(13) 0.0544(17) 0.0454(15) -0.0122(12) 0.0140(11) -0.0024(13)
O8 0.072(3) 0.072(2) 0.065(2) -0.0323(18) 0.0484(18) -0.0335(18)
O9 0.0430(16) 0.079(3) 0.0503(17) -0.0190(15) 0.0267(13) -0.0272(16)
O10 0.0329(13) 0.0406(15) 0.0454(14) -0.0100(11) 0.0127(11) 0.0005(12)
N1 0.069(3) 0.044(2) 0.053(2) -0.0141(18) -0.0296(19) 0.0057(17)
N2 0.0281(14) 0.0469(18) 0.0383(16) 0.0025(13) 0.0178(13) 0.0102(13)
N3 0.0277(14) 0.0307(15) 0.0419(16) 0.0003(12) 0.0181(12) 0.0026(12)
N4 0.0245(13) 0.0425(16) 0.0303(14) -0.0026(12) 0.0114(11) 0.0010(12)
N5 0.0184(12) 0.0271(14) 0.0285(13) -0.0018(10) 0.0077(10) 0.0007(10)
C1 0.0320(16) 0.0211(16) 0.0447(19) -0.0047(13) 0.0109(15) 0.0018(14)
C2 0.0288(15) 0.0238(15) 0.0303(15) -0.0007(13) 0.0020(13) 0.0019(13)
C3 0.0384(17) 0.0160(14) 0.0365(17) -0.0011(13) 0.0060(14) 0.0014(12)
C4 0.0225(14) 0.0167(14) 0.0317(15) 0.0010(11) 0.0038(12) 0.0001(12)
C5 0.0315(16) 0.0196(15) 0.0352(17) 0.0014(13) 0.0004(13) 0.0026(13)
C6 0.0405(19) 0.0288(18) 0.0361(18) -0.0015(14) -0.0071(15) 0.0024(14)
C7 0.0432(19) 0.0251(17) 0.0419(19) -0.0082(15) -0.0022(15) -0.0029(15)
C8 0.0240(14) 0.0176(14) 0.0241(13) -0.0012(11) 0.0078(11) 0.0006(11)
C9 0.055(3) 0.067(3) 0.073(3) 0.035(3) 0.043(3) 0.047(3)
C10 0.094(5) 0.243(10) 0.155(7) 0.113(6) 0.098(5) 0.155(8)
C11 0.048(3) 0.091(4) 0.075(3) 0.042(3) 0.039(3) 0.051(3)
C12 0.109(6) 0.225(9) 0.169(8) 0.120(6) 0.112(6) 0.162(8)
C13 0.042(2) 0.037(2) 0.048(3) -0.0057(16) 0.0251(18) -0.0048(17)
C14 0.0249(15) 0.0342(18) 0.0364(17) 0.0005(14) 0.0074(13) 0.0061(14)
C15 0.0315(17) 0.0292(18) 0.0405(19) -0.0056(14) 0.0181(15) -0.0034(14)
C16 0.0213(15) 0.0331(18) 0.0320(16) 0.0007(12) 0.0048(12) 0.0075(13)
C17 0.046(2) 0.045(3) 0.045(2) -0.0122(18) 0.0213(17) -0.0142(17)
C18 0.0230(15) 0.0278(16) 0.0331(16) -0.0010(13) 0.0101(13) 0.0046(13)
C19 0.0257(15) 0.048(2) 0.0314(16) -0.0118(15) 0.0062(13) 0.0012(15)
C20 0.0379(18) 0.040(2) 0.0432(19) -0.0119(16) 0.0162(16) -0.0092(16)
C21 0.0226(14) 0.0311(17) 0.0270(15) 0.0014(13) 0.0079(12) 0.0049(13)
C22 0.0297(17) 0.047(2) 0.0311(16) -0.0095(15) 0.0083(13) -0.0065(15)
C23 0.0241(15) 0.0310(17) 0.0333(16) -0.0021(13) 0.0079(13) 0.0025(14)
C24 0.0224(15) 0.0408(18) 0.0254(15) -0.0009(14) 0.0055(12) 0.0047(14)
C25 0.0241(15) 0.0379(19) 0.0307(16) -0.0019(14) 0.0078(12) 0.0053(14)
C26 0.0283(17) 0.049(2) 0.0309(17) -0.0044(15) 0.0126(14) 0.0022(16)
C27 0.0218(15) 0.0410(19) 0.0282(15) -0.0034(13) 0.0075(12) 0.0021(14)
C28 0.0252(15) 0.044(2) 0.0375(17) 0.0060(15) 0.0106(13) 0.0051(15)
C29 0.0323(18) 0.050(3) 0.043(2) 0.0048(17) 0.0134(15) 0.0182(17)
C30 0.0268(15) 0.0336(17) 0.0301(15) 0.0011(13) 0.0122(13) 0.0044(13)
C31 0.0291(17) 0.043(2) 0.047(2) 0.0081(15) 0.0144(15) 0.0138(16)
C32 0.0289(16) 0.0352(18) 0.0399(18) 0.0001(14) 0.0180(14) 0.0050(15)

loop_
_atom_type_symbol
_atom_type_description
_atom_type_scat_dispersion_real
_atom_type_scat_dispersion_imag
_atom_type_scat_source
C C 0.0033 0.0016
;
International Tables for Crystallography
(1992, Vol. C, Tables 4.2.6.8 and 6.1.1.4)
;
H H 0.0000 0.0000
;
International Tables for Crystallography
(1992, Vol. C, Table 6.1.1.4)
;
N N 0.0061 0.0033
;
International Tables for Crystallography
(1992, Vol. C, Tables 4.2.6.8 and 6.1.1.4)
;
O O 0.0106 0.0060
;
International Tables for Crystallography
(1992, Vol. C, Tables 4.2.6.8 and 6.1.1.4)
;
Zn Zn 0.2839 1.4301
;
International Tables for Crystallography
(1992, Vol. C, Tables 4.2.6.8 and 6.1.1.4)
;

loop_
_geom_angle_atom_site_label_1
_geom_angle_atom_site_label_2
_geom_angle_atom_site_label_3
_geom_angle
_geom_angle_publ_flag
_geom_angle_site_symmetry_1
_geom_angle_site_symmetry_3
O1 Zn1 O2 59.54(9) yes . .
O1 Zn1 O3 153.01(9) yes . 3_655
O1 Zn1 O4 99.49(9) yes . 1_565
O1 Zn1 N2 89.04(11) yes . .
O1 Zn1 N5 87.53(10) yes . 8_554
O2 Zn1 O3 93.67(9) yes . 3_655
O2 Zn1 O4 159.02(9) yes . 1_565
O2 Zn1 N2 88.29(11) yes . .
O2 Zn1 N5 88.39(10) yes . 8_554
O3 Zn1 O4 107.22(9) yes 3_655 1_565
O3 Zn1 N2 93.71(11) yes 3_655 .
O3 Zn1 N5 88.53(10) yes 3_655 8_554
O4 Zn1 N2 92.13(11) yes 1_565 .
O4 Zn1 N5 90.24(10) yes 1_565 8_554
N2 Zn1 N5 176.11(11) yes . 8_554
Zn1 O1 C1 85.8(2) yes . .
Zn1 O2 C1 91.3(2) yes . .
Zn1 O3 C8 159.1(3) yes 3_655 .
Zn1 O4 C8 128.15(19) yes 1_545 .
O5 N1 O6 120.9(5) yes . .
O5 N1 C6 119.8(4) yes . .
O6 N1 C6 119.2(4) yes . .
Zn1 N2 C9 123.1(3) yes . .
Zn1 N2 C10 122.9(4) yes . .
C9 N2 C10 114.1(5) yes . .
C13 N3 C14 126.1(3) yes . .
C13 N3 C32 117.2(3) yes . .
C14 N3 C32 116.6(3) yes . .
C25 N4 C26 125.9(3) yes . .
C25 N4 C27 117.3(3) yes . .
C26 N4 C27 116.7(3) yes . .
Zn1 N5 C30 121.9(3) yes 8_455 .
Zn1 N5 C31 120.1(3) yes 8_455 .
C30 N5 C31 117.8(3) yes . .
O1 C1 O2 123.1(3) yes . .
O1 C1 C3 119.1(3) yes . .
O2 C1 C3 117.8(3) yes . .
C3 C2 C4 120.5(3) yes . .
C1 C3 C2 120.9(3) yes . .
C1 C3 C7 119.0(3) yes . .
C2 C3 C7 120.1(3) yes . .
C2 C4 C5 120.1(3) yes . .
C2 C4 C8 120.6(3) yes . .
C5 C4 C8 119.3(3) yes . .
C4 C5 C6 117.8(3) yes . .
N1 C6 C5 118.3(3) yes . .
N1 C6 C7 118.6(3) yes . .
C5 C6 C7 123.1(4) yes . .
C3 C7 C6 118.3(4) yes . .
O3 C8 O4 126.3(3) yes . .
O3 C8 C4 117.7(3) yes . .
O4 C8 C4 116.0(3) yes . .
N2 C9 C11 125.2(5) yes . .
N2 C10 C12 123.9(7) yes . .
C9 C11 C32 119.2(5) yes . .
C10 C12 C32 120.2(8) yes . .
O8 C13 N3 121.1(4) yes . .
O8 C13 C15 122.4(4) yes . .
N3 C13 C15 116.6(4) yes . .
O7 C14 N3 120.5(3) yes . .
O7 C14 C16 123.7(4) yes . .
N3 C14 C16 115.8(3) yes . .
C13 C15 C17 119.6(4) yes . .
C13 C15 C18 119.8(3) yes . .
C17 C15 C18 120.6(4) yes . .
C14 C16 C18 120.3(3) yes . .
C14 C16 C19 119.5(3) yes . .
C18 C16 C19 120.2(3) yes . .
C15 C17 C20 120.1(4) yes . .
C15 C18 C16 121.3(3) yes . .
C15 C18 C21 119.0(3) yes . .
C16 C18 C21 119.7(3) yes . .
C16 C19 C22 120.0(3) yes . .
C17 C20 C23 120.5(4) yes . .
C18 C21 C23 119.5(3) yes . .
C18 C21 C24 118.6(3) yes . .
C23 C21 C24 121.9(3) yes . .
C19 C22 C24 120.6(4) yes . .
C20 C23 C21 120.0(3) yes . .
C20 C23 C25 119.8(3) yes . .
C21 C23 C25 120.2(3) yes . .
C21 C24 C22 120.8(3) yes . .
C21 C24 C26 119.3(3) yes . .
C22 C24 C26 119.9(3) yes . .
O10 C25 N4 121.2(3) yes . .
O10 C25 C23 123.7(3) yes . .
N4 C25 C23 115.2(3) yes . .
O9 C26 N4 120.5(4) yes . .
O9 C26 C24 123.2(4) yes . .
N4 C26 C24 116.3(3) yes . .
N4 C27 C28 120.7(3) yes . .
N4 C27 C29 119.6(3) yes . .
C28 C27 C29 119.7(4) yes . .
C27 C28 C30 118.4(3) yes . .
C27 C29 C31 118.0(4) yes . .
N5 C30 C28 123.3(3) yes . .
N5 C31 C29 122.8(4) yes . .
N3 C32 C11 121.6(4) yes . .
N3 C32 C12 121.3(5) yes . .
C11 C32 C12 117.1(5) yes . .
C3 C2 H2 119.736 no . .
C4 C2 H2 119.745 no . .
C4 C5 H5 121.108 no . .
C6 C5 H5 121.090 no . .
C3 C7 H7 120.871 no . .
C6 C7 H7 120.857 no . .
N2 C9 H9 117.423 no . .
C11 C9 H9 117.392 no . .
N2 C10 H10 118.051 no . .
C12 C10 H10 118.050 no . .
C9 C11 H11 120.404 no . .
C32 C11 H11 120.392 no . .
C10 C12 H12 119.892 no . .
C32 C12 H12 119.875 no . .
C15 C17 H17 119.942 no . .
C20 C17 H17 119.917 no . .
C16 C19 H19 120.024 no . .
C22 C19 H19 119.991 no . .
C17 C20 H20 119.733 no . .
C23 C20 H20 119.734 no . .
C19 C22 H22 119.696 no . .
C24 C22 H22 119.691 no . .
C27 C28 H28 120.807 no . .
C30 C28 H28 120.838 no . .
C27 C29 H29 120.991 no . .
C31 C29 H29 120.996 no . .
N5 C30 H30 118.336 no . .
C28 C30 H30 118.335 no . .
N5 C31 H31 118.618 no . .
C29 C31 H31 118.607 no . .

loop_
_geom_bond_atom_site_label_1
_geom_bond_atom_site_label_2
_geom_bond_distance
_geom_bond_publ_flag
_geom_bond_site_symmetry_2
Zn1 O1 2.277(3) yes .
Zn1 O2 2.154(3) yes .
Zn1 O3 2.059(3) yes 3_655
Zn1 O4 2.025(3) yes 1_565
Zn1 N2 2.168(4) yes .
Zn1 N5 2.182(3) yes 8_554
O1 C1 1.251(4) yes .
O2 C1 1.254(5) yes .
O3 C8 1.242(4) yes .
O4 C8 1.264(4) yes .
O5 N1 1.183(6) yes .
O6 N1 1.198(6) yes .
O7 C14 1.207(5) yes .
O8 C13 1.210(6) yes .
O9 C26 1.200(5) yes .
O10 C25 1.206(5) yes .
N1 C6 1.463(5) yes .
N2 C9 1.271(6) yes .
N2 C10 1.310(10) yes .
N3 C13 1.386(5) yes .
N3 C14 1.413(5) yes .
N3 C32 1.439(5) yes .
N4 C25 1.412(5) yes .
N4 C26 1.409(5) yes .
N4 C27 1.441(5) yes .
N5 C30 1.320(4) yes .
N5 C31 1.340(5) yes .
C1 C3 1.513(5) yes .
C2 C3 1.391(5) yes .
C2 C4 1.388(5) yes .
C3 C7 1.380(5) yes .
C4 C5 1.394(5) yes .
C4 C8 1.511(4) yes .
C5 C6 1.380(5) yes .
C6 C7 1.386(5) yes .
C9 C11 1.384(7) yes .
C10 C12 1.371(11) yes .
C11 C32 1.320(7) yes .
C12 C32 1.312(9) yes .
C13 C15 1.489(6) yes .
C14 C16 1.476(5) yes .
C15 C17 1.373(5) yes .
C15 C18 1.403(5) yes .
C16 C18 1.418(5) yes .
C16 C19 1.382(5) yes .
C17 C20 1.396(6) yes .
C18 C21 1.413(5) yes .
C19 C22 1.405(5) yes .
C20 C23 1.376(5) yes .
C21 C23 1.404(5) yes .
C21 C24 1.418(5) yes .
C22 C24 1.372(5) yes .
C23 C25 1.485(5) yes .
C24 C26 1.482(5) yes .
C27 C28 1.362(5) yes .
C27 C29 1.381(5) yes .
C28 C30 1.395(5) yes .
C29 C31 1.393(6) yes .
C2 H2 0.940 no .
C5 H5 0.940 no .
C7 H7 0.940 no .
C9 H9 0.940 no .
C10 H10 0.940 no .
C11 H11 0.940 no .
C12 H12 0.940 no .
C17 H17 0.940 no .
C19 H19 0.940 no .
C20 H20 0.940 no .
C22 H22 0.940 no .
C28 H28 0.940 no .
C29 H29 0.940 no .
C30 H30 0.940 no .
C31 H31 0.940 no .

loop_
_geom_contact_atom_site_label_1
_geom_contact_atom_site_label_2
_geom_contact_distance
_geom_contact_publ_flag
_geom_contact_site_symmetry_2
Zn1 O3 3.304(3) no 1_565
O1 O7 3.383(4) no 2_655
O1 C7 2.792(5) no .
O1 C10 3.081(8) no .
O1 C14 3.369(5) no 2_655
O1 C16 3.333(4) no 2_655
O1 C19 3.309(5) no 2_655
O2 O2 3.586(4) no 3_655
O2 C2 2.813(4) no .
O2 C2 3.466(4) no 3_655
O2 C10 3.296(9) no .
O2 C31 3.065(5) no 8_554
O3 O3 3.187(4) no 3_645
O3 C2 2.834(4) no .
O3 C5 3.582(4) no .
O3 C8 3.589(4) no 3_645
O3 C9 3.357(6) no 1_545
O3 C9 3.272(6) no 3_655
O3 C31 3.380(5) no 6_545
O4 O7 3.487(4) no 2_645
O4 C2 3.595(4) no .
O4 C5 2.784(4) no .
O4 C9 3.550(5) no 1_545
O4 C30 3.045(4) no 8_544
O5 O7 3.302(5) no 2_645
O5 O10 2.866(5) no 5_545
O5 N4 3.424(6) no 5_545
O5 C5 2.717(6) no .
O5 C7 3.518(6) no .
O5 C20 3.461(7) no 5_545
O5 C23 3.282(6) no 5_545
O5 C25 2.866(6) no 5_545
O6 O8 3.201(6) no 2_655
O6 C5 3.517(6) no .
O6 C7 2.725(6) no .
O6 C13 3.128(6) no 2_655
O6 C15 3.073(6) no 2_655
O6 C17 3.084(6) no 2_655
O6 C29 3.553(6) no 5_545
O7 C5 3.423(5) no 2_665
O7 C11 3.330(6) no .
O7 C12 3.233(10) no .
O7 C13 3.568(5) no .
O7 C19 2.833(5) no .
O7 C32 2.680(5) no .
O8 C11 3.220(7) no .
O8 C12 3.399(8) no .
O8 C14 3.580(5) no .
O8 C17 2.820(6) no .
O8 C32 2.678(5) no .
O9 O9 3.494(5) no 7_556
O9 C22 2.830(5) no .
O9 C25 3.583(5) no .
O9 C27 2.677(5) no .
O9 C28 3.470(5) no .
O9 C29 3.138(5) no .
O10 N3 3.215(4) no 6_545
O10 C11 3.526(6) no 6_545
O10 C13 3.447(5) no 6_545
O10 C14 3.192(4) no 6_545
O10 C16 3.445(4) no 6_545
O10 C20 2.852(5) no .
O10 C26 3.586(5) no .
O10 C27 2.714(5) no .
O10 C28 3.085(5) no .
N2 C1 3.241(5) no .
N2 C8 3.571(5) no 1_565
N2 C32 2.763(5) no .
N3 C18 2.806(5) no .
N4 C21 2.803(5) no .
N5 C1 3.299(5) no 8_455
N5 C9 3.573(6) no 6_545
N5 C27 2.769(5) no .
C1 C10 3.164(9) no .
C1 C31 3.534(6) no 8_554
C2 C6 2.735(5) no .
C3 C5 2.794(5) no .
C4 C7 2.789(5) no .
C8 C9 3.578(6) no 3_655
C9 C12 2.595(10) no .
C9 C30 3.521(6) no 6_555
C10 C11 2.605(10) no .
C11 C13 3.180(7) no .
C11 C14 3.254(7) no .
C11 C30 3.551(6) no 6_555
C12 C13 3.279(9) no .
C12 C14 3.199(9) no .
C13 C16 2.880(6) no .
C14 C15 2.892(5) no .
C15 C23 2.785(5) no .
C16 C24 2.796(5) no .
C17 C21 2.787(5) no .
C18 C20 2.789(5) no .
C18 C22 2.798(5) no .
C19 C21 2.813(5) no .
C19 C30 3.557(5) no 7_556
C22 C28 3.544(5) no 7_556
C22 C30 3.434(5) no 7_556
C23 C26 2.888(5) no .
C24 C25 2.901(5) no .
C25 C28 3.149(5) no .
C25 C29 3.400(5) no .
C26 C28 3.347(5) no .
C26 C29 3.157(5) no .
C28 C31 2.711(5) no .
C29 C30 2.710(6) no .
Zn1 H2 3.4414 no 3_655
Zn1 H9 3.0505 no .
Zn1 H9 3.2737 no 3_665
Zn1 H10 3.0940 no .
Zn1 H30 3.0963 no 8_554
Zn1 H31 3.0764 no 8_554
O1 H7 2.4956 no .
O1 H10 2.4201 no .
O1 H19 3.2032 no 2_655
O2 H2 2.5180 no .
O2 H2 2.5491 no 3_655
O2 H10 3.0176 no .
O2 H31 2.5649 no 8_554
O3 H2 2.5694 no .
O3 H9 2.6651 no 1_545
O3 H9 2.8151 no 3_655
O3 H31 3.1212 no 6_545
O4 H5 2.5171 no .
O4 H9 3.3668 no 1_545
O4 H9 3.0562 no 3_655
O4 H19 2.8386 no 2_645
O4 H30 2.4523 no 8_544
O5 H5 2.4479 no .
O5 H19 3.5151 no 2_645
O5 H20 3.2592 no 5_545
O5 H29 3.3348 no 5_545
O6 H7 2.4545 no .
O6 H17 3.0861 no 2_655
O6 H29 2.7430 no 5_545
O7 H5 2.5147 no 2_665
O7 H10 3.5616 no 2_655
O7 H11 3.4629 no .
O7 H12 3.3091 no .
O7 H19 2.5586 no .
O8 H11 3.3148 no .
O8 H12 3.5954 no .
O8 H17 2.5365 no .
O8 H29 3.0223 no 6_545
O9 H17 3.1693 no 6_555
O9 H22 2.5510 no .
O9 H28 3.5436 no 7_556
O9 H29 3.1661 no .
O10 H11 2.7396 no 6_545
O10 H20 2.5815 no .
O10 H28 3.0145 no .
N1 H5 2.6040 no .
N1 H7 2.6124 no .
N1 H29 3.3114 no 5_545
N2 H11 3.1843 no .
N2 H12 3.1973 no .
N3 H7 3.5424 no 2_655
N3 H11 2.5834 no .
N3 H12 2.5610 no .
N4 H28 2.6150 no .
N4 H29 2.6152 no .
N5 H9 2.7589 no 6_545
N5 H11 3.4334 no 6_545
N5 H28 3.2278 no .
N5 H29 3.2419 no .
C1 H2 2.6777 no .
C1 H7 2.6460 no .
C1 H10 2.5569 no .
C1 H31 3.2825 no 8_554
C2 H5 3.2652 no .
C2 H7 3.2547 no .
C3 H10 3.1972 no .
C5 H2 3.2577 no .
C5 H7 3.2755 no .
C5 H19 3.1410 no 2_645
C7 H2 3.2461 no .
C7 H5 3.2777 no .
C7 H10 3.5980 no .
C8 H2 2.6688 no .
C8 H5 2.6692 no .
C8 H9 3.2400 no 1_545
C8 H9 2.9655 no 3_655
C8 H30 3.1803 no 8_544
C9 H10 3.0177 no .
C9 H12 3.5340 no .
C9 H30 3.5184 no 6_555
C10 H9 3.0214 no .
C10 H11 3.5429 no .
C10 H12 3.4099 no 2_655
C11 H10 3.5429 no .
C11 H12 3.1037 no .
C12 H9 3.5345 no .
C12 H10 3.5212 no 2_655
C12 H11 3.1049 no .
C12 H12 3.4860 no 2_655
C13 H7 3.5988 no 2_655
C13 H11 3.2056 no .
C13 H12 3.3624 no .
C13 H17 2.6221 no .
C14 H5 3.4054 no 2_665
C14 H7 3.5470 no 2_655
C14 H11 3.3008 no .
C14 H12 3.2090 no .
C14 H19 2.6227 no .
C14 H20 3.5910 no 6_555
C15 H7 3.4927 no 2_655
C15 H20 3.2431 no .
C16 H7 3.4548 no 2_655
C16 H20 2.7518 no 6_555
C16 H22 3.2580 no .
C18 H7 3.4215 no 2_655
C18 H17 3.2587 no .
C18 H19 3.2770 no .
C18 H20 2.8459 no 6_555
C19 H5 3.2161 no 2_665
C19 H20 2.8137 no 6_555
C19 H30 3.1123 no 7_556
C21 H20 3.2557 no .
C21 H20 3.0136 no 6_555
C21 H22 3.2729 no .
C22 H17 3.1827 no 6_555
C22 H20 2.9188 no 6_555
C22 H28 3.4025 no 7_556
C22 H30 3.1941 no 7_556
C23 H17 3.2506 no .
C24 H17 3.0000 no 6_555
C24 H19 3.2562 no .
C24 H20 3.0216 no 6_555
C25 H20 2.6232 no .
C25 H28 3.1044 no .
C25 H29 3.5216 no .
C26 H17 3.0301 no 6_555
C26 H22 2.6195 no .
C26 H28 3.4630 no .
C26 H29 3.1408 no .
C27 H11 3.2071 no 6_545
C27 H30 3.2090 no .
C27 H31 3.2231 no .
C28 H11 2.8169 no 6_545
C28 H22 2.8584 no 7_556
C28 H29 3.2265 no .
C29 H28 3.2281 no .
C30 H9 2.8449 no 6_545
C30 H11 2.9459 no 6_545
C30 H19 3.1668 no 7_556
C30 H22 2.9614 no 7_556
C30 H31 3.1236 no .
C31 H9 3.5097 no 6_545
C31 H30 3.1253 no .
C32 H9 3.1627 no .
C32 H10 3.1573 no .
H2 H2 3.5799 no 3_655
H2 H31 3.3118 no 6_545
H5 H19 2.4067 no 2_645
H7 H10 3.4720 no .
H7 H12 3.5003 no 2_655
H9 H11 2.2921 no .
H9 H30 2.8375 no 6_555
H10 H12 2.2815 no .
H10 H12 2.8242 no 2_655
H11 H28 3.0462 no 6_555
H11 H30 3.2316 no 6_555
H12 H12 3.0133 no 2_655
H17 H20 2.3312 no .
H17 H22 3.2547 no 6_545
H19 H20 3.3542 no 6_555
H19 H22 2.3414 no .
H19 H30 2.5467 no 7_556
H20 H22 3.4673 no 6_545
H22 H28 2.5600 no 7_556
H22 H30 2.7289 no 7_556
H28 H30 2.3232 no .
H29 H31 2.3276 no .

loop_
_geom_torsion_atom_site_label_1
_geom_torsion_atom_site_label_2
_geom_torsion_atom_site_label_3
_geom_torsion_atom_site_label_4
_geom_torsion
_geom_torsion_publ_flag
_geom_torsion_site_symmetry_1
_geom_torsion_site_symmetry_3
_geom_torsion_site_symmetry_4
O1 Zn1 O2 C1 2.51(11) no . . .
O2 Zn1 O1 C1 -2.52(11) no . . .
O1 Zn1 O3 C8 100.0(5) no . 3_655 3_655
O3 Zn1 O1 C1 -10.2(3) no 3_655 . .
O1 Zn1 O4 C8 -162.40(19) no . 1_565 1_565
O4 Zn1 O1 C1 178.07(13) no 1_565 . .
O1 Zn1 N2 C9 172.6(3) no . . .
O1 Zn1 N2 C10 -7.3(3) no . . .
N2 Zn1 O1 C1 86.07(15) no . . .
O1 Zn1 N5 C30 -86.63(18) no . 8_554 8_554
O1 Zn1 N5 C31 88.09(18) no . 8_554 8_554
N5 Zn1 O1 C1 -92.10(14) no 8_554 . .
O2 Zn1 O3 C8 93.4(5) no . 3_655 3_655
O3 Zn1 O2 C1 179.01(13) no 3_655 . .
O2 Zn1 O4 C8 -163.8(2) no . 1_565 1_565
O4 Zn1 O2 C1 4.1(4) no 1_565 . .
O2 Zn1 N2 C9 -127.8(3) no . . .
O2 Zn1 N2 C10 52.2(3) no . . .
N2 Zn1 O2 C1 -87.38(15) no . . .
O2 Zn1 N5 C30 -146.21(18) no . 8_554 8_554
O2 Zn1 N5 C31 28.51(18) no . 8_554 8_554
N5 Zn1 O2 C1 90.59(14) no 8_554 . .
O3 Zn1 O4 C8 21.5(2) no 3_655 1_565 1_565
O4 Zn1 O3 C8 -88.5(5) no 1_565 3_655 3_655
O3 Zn1 N2 C9 -34.3(3) no 3_655 . .
O3 Zn1 N2 C10 145.8(3) no 3_655 . .
N2 Zn1 O3 C8 4.9(5) no . 3_655 3_655
O3 Zn1 N5 C30 120.08(18) no 3_655 8_554 8_554
O3 Zn1 N5 C31 -65.20(18) no 3_655 8_554 8_554
N5 Zn1 O3 C8 -178.3(5) no 8_554 3_655 3_655
O4 Zn1 N2 C9 73.2(3) no 1_565 . .
O4 Zn1 N2 C10 -106.8(3) no 1_565 . .
N2 Zn1 O4 C8 -73.0(2) no . 1_565 1_565
O4 Zn1 N5 C30 12.86(18) no 1_565 8_554 8_554
O4 Zn1 N5 C31 -172.42(18) no 1_565 8_554 8_554
N5 Zn1 O4 C8 110.1(2) no 8_554 1_565 1_565
Zn1 O1 C1 O2 4.5(4) no . . .
Zn1 O1 C1 C3 -173.5(3) no . . .
Zn1 O2 C1 O1 -4.7(4) no . . .
Zn1 O2 C1 C3 173.3(3) no . . .
Zn1 O3 C8 O4 -82.5(7) no 3_655 . .
Zn1 O3 C8 C4 98.7(6) no 3_655 . .
Zn1 O4 C8 O3 0.2(5) no 1_545 . .
Zn1 O4 C8 C4 179.06(14) no 1_545 . .
O5 N1 C6 C5 8.4(6) no . . .
O5 N1 C6 C7 -171.3(5) no . . .
O6 N1 C6 C5 -169.7(4) no . . .
O6 N1 C6 C7 10.7(6) no . . .
Zn1 N2 C9 C11 176.0(3) no . . .
Zn1 N2 C10 C12 -174.6(5) no . . .
C9 N2 C10 C12 5.5(10) no . . .
C10 N2 C9 C11 -4.0(8) no . . .
C13 N3 C14 O7 -176.0(3) no . . .
C13 N3 C14 C16 4.0(5) no . . .
C14 N3 C13 O8 175.9(3) no . . .
C14 N3 C13 C15 -4.9(5) no . . .
C13 N3 C32 C11 83.7(4) no . . .
C13 N3 C32 C12 -98.3(4) no . . .
C32 N3 C13 O8 0.7(5) no . . .
C32 N3 C13 C15 179.9(3) no . . .
C14 N3 C32 C11 -91.9(4) no . . .
C14 N3 C32 C12 86.1(4) no . . .
C32 N3 C14 O7 -0.8(5) no . . .
C32 N3 C14 C16 179.2(3) no . . .
C25 N4 C26 O9 -175.3(3) no . . .
C25 N4 C26 C24 4.2(5) no . . .
C26 N4 C25 O10 167.5(3) no . . .
C26 N4 C25 C23 -12.4(5) no . . .
C25 N4 C27 C28 74.5(4) no . . .
C25 N4 C27 C29 -106.6(4) no . . .
C27 N4 C25 O10 -7.9(5) no . . .
C27 N4 C25 C23 172.1(3) no . . .
C26 N4 C27 C28 -101.4(4) no . . .
C26 N4 C27 C29 77.5(4) no . . .
C27 N4 C26 O9 0.2(5) no . . .
C27 N4 C26 C24 179.7(3) no . . .
Zn1 N5 C30 C28 -173.99(18) no 8_455 . .
Zn1 N5 C31 C29 173.9(2) no 8_455 . .
C30 N5 C31 C29 -1.0(5) no . . .
C31 N5 C30 C28 0.8(5) no . . .
O1 C1 C3 C2 177.9(3) no . . .
O1 C1 C3 C7 -0.4(5) no . . .
O2 C1 C3 C2 -0.2(5) no . . .
O2 C1 C3 C7 -178.5(3) no . . .
C3 C2 C4 C5 1.2(5) no . . .
C3 C2 C4 C8 -178.7(3) no . . .
C4 C2 C3 C1 179.0(3) no . . .
C4 C2 C3 C7 -2.7(5) no . . .
C1 C3 C7 C6 -179.8(3) no . . .
C2 C3 C7 C6 1.9(5) no . . .
C2 C4 C5 C6 1.0(5) no . . .
C2 C4 C8 O3 -23.0(5) no . . .
C2 C4 C8 O4 158.1(3) no . . .
C5 C4 C8 O3 157.1(3) no . . .
C5 C4 C8 O4 -21.9(4) no . . .
C8 C4 C5 C6 -179.1(3) no . . .
C4 C5 C6 N1 178.6(3) no . . .
C4 C5 C6 C7 -1.8(5) no . . .
N1 C6 C7 C3 180.0(3) no . . .
C5 C6 C7 C3 0.3(6) no . . .
N2 C9 C11 C32 -0.7(8) no . . .
N2 C10 C12 C32 -2.3(14) no . . .
C9 C11 C32 N3 -177.8(4) no . . .
C9 C11 C32 C12 4.1(7) no . . .
C10 C12 C32 N3 179.2(7) no . . .
C10 C12 C32 C11 -2.7(10) no . . .
O8 C13 C15 C17 1.7(6) no . . .
O8 C13 C15 C18 -178.2(4) no . . .
N3 C13 C15 C17 -177.5(3) no . . .
N3 C13 C15 C18 2.6(5) no . . .
O7 C14 C16 C18 179.2(3) no . . .
O7 C14 C16 C19 -0.1(5) no . . .
N3 C14 C16 C18 -0.8(5) no . . .
N3 C14 C16 C19 179.9(3) no . . .
C13 C15 C17 C20 176.9(3) no . . .
C13 C15 C18 C16 0.2(5) no . . .
C13 C15 C18 C21 179.2(3) no . . .
C17 C15 C18 C16 -179.7(3) no . . .
C17 C15 C18 C21 -0.7(5) no . . .
C18 C15 C17 C20 -3.3(5) no . . .
C14 C16 C18 C15 -1.2(5) no . . .
C14 C16 C18 C21 179.9(3) no . . .
C14 C16 C19 C22 177.0(3) no . . .
C18 C16 C19 C22 -2.3(5) no . . .
C19 C16 C18 C15 178.1(3) no . . .
C19 C16 C18 C21 -0.8(5) no . . .
C15 C17 C20 C23 3.5(6) no . . .
C15 C18 C21 C23 4.4(5) no . . .
C15 C18 C21 C24 -176.0(3) no . . .
C16 C18 C21 C23 -176.6(3) no . . .
C16 C18 C21 C24 3.0(5) no . . .
C16 C19 C22 C24 3.2(5) no . . .
C17 C20 C23 C21 0.3(5) no . . .
C17 C20 C23 C25 -179.4(3) no . . .
C18 C21 C23 C20 -4.2(5) no . . .
C18 C21 C23 C25 175.5(3) no . . .
C18 C21 C24 C22 -2.0(5) no . . .
C18 C21 C24 C26 175.7(3) no . . .
C23 C21 C24 C22 177.5(3) no . . .
C23 C21 C24 C26 -4.7(5) no . . .
C24 C21 C23 C20 176.2(3) no . . .
C24 C21 C23 C25 -4.1(5) no . . .
C19 C22 C24 C21 -1.0(5) no . . .
C19 C22 C24 C26 -178.8(3) no . . .
C20 C23 C25 O10 11.9(5) no . . .
C20 C23 C25 N4 -168.2(3) no . . .
C21 C23 C25 O10 -167.9(3) no . . .
C21 C23 C25 N4 12.1(5) no . . .
C21 C24 C26 O9 -175.7(3) no . . .
C21 C24 C26 N4 4.9(5) no . . .
C22 C24 C26 O9 2.1(6) no . . .
C22 C24 C26 N4 -177.3(3) no . . .
N4 C27 C28 C30 178.7(3) no . . .
N4 C27 C29 C31 -178.9(3) no . . .
C28 C27 C29 C31 -0.0(5) no . . .
C29 C27 C28 C30 -0.1(5) no . . .
C27 C28 C30 N5 -0.3(5) no . . .
C27 C29 C31 N5 0.7(6) no . . .

loop_
_platon_squeeze_void_nr
_platon_squeeze_void_average_x
_platon_squeeze_void_average_y
_platon_squeeze_void_average_z
_platon_squeeze_void_volume
_platon_squeeze_void_count_electrons
_platon_squeeze_void_content
1 0.000 0.258 0.250 159 18 ' '
2 0.000 -0.258 0.750 160 18 ' '
3 0.250 -0.250 0.500 350 42 ' '
4 0.250 0.250 1.000 350 42 ' '
5 0.750 -0.250 0.000 349 42 ' '
6 0.750 0.250 0.500 349 42 ' '
7 0.500 0.243 0.750 159 18 ' '
8 0.500 0.756 0.250 159 18 ' '
